data_2203663
loop_
_publ_author_name
'Zhu, Bixue'
'Ruang, Wenjuan'
'Zhu, Zhiang'

_publ_section_title
;
 A nickel(II) complex of an unsymmetrical tetradentate Schiff base
;
_journal_issue 5
_journal_name_full 'Acta Crystallographica Section E'
_journal_page_first m634
_journal_page_last m636
_journal_paper_doi 10.1107/S160053680400902X
_journal_volume 60
_journal_year 2004
_chemical_formula_iupac '[Ni (C26 H17 Cl N2 O3)], 2C1 H4 O1'
_chemical_formula_moiety 'C28 H25 Cl N2 Ni O5'
_chemical_formula_sum 'C28 H25 Cl N2 Ni O5'
_chemical_formula_weight 563.66
_chemical_name_systematic
;
(2-{2-[\a-(5-chloro-2-oxidophenyl)benzylideneamino]phenyliminomethyl}-
5-hydroxyphenolato)nickel(II)  methanol disolvate
;
_space_group_IT_number 2
_symmetry_cell_setting triclinic
_symmetry_space_group_name_Hall '-P 1'
_symmetry_space_group_name_H-M 'P -1'
_atom_sites_solution_hydrogens geom
_atom_sites_solution_primary direct
_atom_sites_solution_secondary difmap
_audit_creation_method SHELXL-97
_cell_angle_alpha 95.181(12)
_cell_angle_beta 101.862(12)
_cell_angle_gamma 119.151(11)
_cell_formula_units_Z 4
_cell_length_a 13.856(10)
_cell_length_b 14.172(10)
_cell_length_c 15.863(11)
_cell_measurement_reflns_used 870
_cell_measurement_temperature 293(2)
_cell_measurement_theta_max 25.9
_cell_measurement_theta_min 3.0
_cell_volume 2595(3)
_computing_cell_refinement SMART
_computing_data_collection 'SMART (Bruker, 1998)'
_computing_data_reduction 'SAINT  (Bruker, 1998)'
_computing_molecular_graphics 'SHELXTL (Bruker, 1997)'
_computing_publication_material 'SHELXTL (Bruker, 1997)'
_computing_structure_refinement 'SHELXL97 (Sheldrick, 1997)'
_computing_structure_solution 'SHELXS97 (Sheldrick, 1997)'
_diffrn_ambient_temperature 293(2)
_diffrn_measured_fraction_theta_full 0.994
_diffrn_measured_fraction_theta_max 0.979
_diffrn_measurement_device_type 'Bruker SMART CCD area-detector'
_diffrn_measurement_method '\f and \w'
_diffrn_radiation_monochromator graphite
_diffrn_radiation_source 'fine-focus sealed tube'
_diffrn_radiation_type MoK\a
_diffrn_radiation_wavelength 0.71073
_diffrn_reflns_av_R_equivalents 0.026
_diffrn_reflns_av_sigmaI/netI 0.071
_diffrn_reflns_limit_h_max 9
_diffrn_reflns_limit_h_min -17
_diffrn_reflns_limit_k_max 17
_diffrn_reflns_limit_k_min -15
_diffrn_reflns_limit_l_max 19
_diffrn_reflns_limit_l_min -17
_diffrn_reflns_number 14885
_diffrn_reflns_theta_full 25.0
_diffrn_reflns_theta_max 26.4
_diffrn_reflns_theta_min 1.4
_diffrn_standards_decay_% 0
_diffrn_standards_number 0
_exptl_absorpt_coefficient_mu 0.892
_exptl_absorpt_correction_T_max 1
_exptl_absorpt_correction_T_min 0.779
_exptl_absorpt_correction_type multi-scan
_exptl_absorpt_process_details '(SADABS; Sheldrick, 1996)'
_exptl_crystal_colour yellow
_exptl_crystal_density_diffrn 1.443
_exptl_crystal_density_meas ?
_exptl_crystal_density_method 'not measured'
_exptl_crystal_description prism
_exptl_crystal_F_000 1168
_exptl_crystal_size_max 0.34
_exptl_crystal_size_mid 0.22
_exptl_crystal_size_min 0.20
_refine_diff_density_max 0.45
_refine_diff_density_min -0.34
_refine_ls_extinction_method none
_refine_ls_goodness_of_fit_ref 1.03
_refine_ls_hydrogen_treatment mixed
_refine_ls_matrix_type full
_refine_ls_number_parameters 677
_refine_ls_number_reflns 10432
_refine_ls_number_restraints 0
_refine_ls_restrained_S_all 1.03
_refine_ls_R_factor_all 0.104
_refine_ls_R_factor_gt 0.053
_refine_ls_shift/su_max 0.001
_refine_ls_shift/su_mean 0.000
_refine_ls_structure_factor_coef Fsqd
_refine_ls_weighting_details 'calc w = 1/[\s^2^(Fo^2^)+(0.0498P)^2^+0.9807P] where P = (Fo^2^+2Fc^2^)/3'
_refine_ls_weighting_scheme calc
_refine_ls_wR_factor_gt 0.108
_refine_ls_wR_factor_ref 0.129
_reflns_number_gt 6469
_reflns_number_total 10432
_reflns_threshold_expression I>2\s(I)
_cod_data_source_file tk6160.cif
_cod_data_source_block 3
_cod_depositor_comments
;
The following automatic conversions were performed:
'_symmetry_cell_setting' value 'Triclinic' changed to 'triclinic'
according to '/home/saulius/struct/CIF-dictionaries/cif_core.dic'
dictionary named 'cif_core.dic' version 2.4.1 from 2010-06-29.

Automatic conversion script
Id: cif_fix_enum 1527 2010-12-29 10:47:43Z saulius 

The following automatic conversions were performed:

'_symmetry_cell_setting' value 'Triclinic' changed to 'triclinic'
according to /home/saulius/struct/CIF-dictionaries/cif_core.dic
dictionary named 'cif_core.dic' version 2.4.1 from 2010-06-29.

Automatic conversion script
Id: cif_fix_values 1715 2011-07-08 13:25:40Z adriana 

The following automatic conversions were performed:

'_exptl_crystal_density_meas' value 'none' was changed to '?' - the
value is perceived as not measured.

Automatic conversion script
Id: cif_fix_values 3008 2015-01-20 13:52:24Z robertas 
;
_cod_database_code 2203663
_cod_database_fobs_code 2203663

loop_
_symmetry_equiv_pos_as_xyz
'x, y, z'
'-x, -y, -z'

loop_
_atom_site_label
_atom_site_fract_x
_atom_site_fract_y
_atom_site_fract_z
_atom_site_U_iso_or_equiv
_atom_site_adp_type
_atom_site_calc_flag
_atom_site_refinement_flags
_atom_site_occupancy
_atom_site_type_symbol
Ni1 0.09652(4) 0.12442(4) 0.22317(3) 0.03893(14) Uani d . 1 Ni
Ni2 0.62782(4) 0.59689(4) 0.71354(3) 0.03888(14) Uani d . 1 Ni
Cl1 0.45407(14) -0.09591(14) 0.16687(10) 0.0933(5) Uani d . 1 Cl
Cl2 0.38731(14) 0.92875(13) 0.59273(11) 0.0959(5) Uani d . 1 Cl
N1 0.1404(3) 0.1217(2) 0.11910(19) 0.0385(7) Uani d . 1 N
N2 0.0368(3) 0.2083(2) 0.18176(19) 0.0386(7) Uani d . 1 N
N3 0.6243(3) 0.6378(2) 0.60370(19) 0.0397(7) Uani d . 1 N
N4 0.7227(3) 0.5471(2) 0.68944(19) 0.0402(7) Uani d . 1 N
O1 0.1426(2) 0.0320(2) 0.26505(17) 0.0504(7) Uani d . 1 O
O2 0.0623(2) 0.1299(2) 0.32897(16) 0.0496(7) Uani d . 1 O
O3 -0.0723(3) 0.2189(3) 0.5572(2) 0.0713(9) Uani d . 1 O
H3 -0.0458 0.1845 0.5814 0.107 Uiso calc R 1 H
O4 0.5249(2) 0.6337(2) 0.73858(16) 0.0481(7) Uani d . 1 O
O5 0.6343(2) 0.5652(2) 0.82384(16) 0.0484(7) Uani d . 1 O
O6 0.7323(3) 0.4421(3) 1.0772(2) 0.0733(10) Uani d . 1 O
H6 0.6900 0.4606 1.0928 0.110 Uiso calc R 1 H
C1 0.2082(3) 0.0026(3) 0.2372(3) 0.0440(9) Uani d . 1 C
C2 0.2378(4) -0.0657(4) 0.2825(3) 0.0588(12) Uani d . 1 C
H2 0.2066 -0.0902 0.3284 0.071 Uiso calc R 1 H
C3 0.3101(4) -0.0964(4) 0.2612(3) 0.0666(13) Uani d . 1 C
H3A 0.3288 -0.1403 0.2927 0.080 Uiso calc R 1 H
C4 0.3561(4) -0.0614(4) 0.1915(3) 0.0604(12) Uani d . 1 C
C5 0.3284(4) 0.0023(3) 0.1450(3) 0.0521(10) Uani d . 1 C
H5 0.3614 0.0261 0.0998 0.062 Uiso calc R 1 H
C6 0.2502(3) 0.0335(3) 0.1636(2) 0.0403(9) Uani d . 1 C
C7 0.2138(3) 0.0917(3) 0.1061(2) 0.0399(9) Uani d . 1 C
C8 0.2679(3) 0.1186(3) 0.0321(2) 0.0412(9) Uani d . 1 C
C9 0.2378(4) 0.0385(3) -0.0414(3) 0.0543(11) Uani d . 1 C
H9 0.1829 -0.0352 -0.0458 0.065 Uiso calc R 1 H
C10 0.2893(5) 0.0680(4) -0.1084(3) 0.0655(13) Uani d . 1 C
H10 0.2676 0.0143 -0.1582 0.079 Uiso calc R 1 H
C11 0.3722(4) 0.1759(4) -0.1015(3) 0.0657(13) Uani d . 1 C
H11 0.4068 0.1956 -0.1466 0.079 Uiso calc R 1 H
C12 0.4043(4) 0.2555(4) -0.0271(3) 0.0598(12) Uani d . 1 C
H12 0.4617 0.3286 -0.0218 0.072 Uiso calc R 1 H
C13 0.3519(3) 0.2272(3) 0.0390(3) 0.0467(10) Uani d . 1 C
H13 0.3729 0.2813 0.0884 0.056 Uiso calc R 1 H
C14 0.0922(3) 0.1682(3) 0.0574(2) 0.0395(9) Uani d . 1 C
C15 0.0849(4) 0.1607(4) -0.0324(3) 0.0540(11) Uani d . 1 C
H15 0.1143 0.1234 -0.0591 0.065 Uiso calc R 1 H
C16 0.0338(4) 0.2087(4) -0.0812(3) 0.0598(12) Uani d . 1 C
H16 0.0298 0.2040 -0.1409 0.072 Uiso calc R 1 H
C17 -0.0111(4) 0.2633(4) -0.0436(3) 0.0595(12) Uani d . 1 C
H17 -0.0426 0.2976 -0.0770 0.071 Uiso calc R 1 H
C18 -0.0095(4) 0.2673(3) 0.0427(3) 0.0548(11) Uani d . 1 C
H18 -0.0415 0.3029 0.0679 0.066 Uiso calc R 1 H
C19 0.0399(3) 0.2180(3) 0.0936(2) 0.0400(9) Uani d . 1 C
C20 -0.0141(3) 0.2469(3) 0.2222(2) 0.0428(9) Uani d . 1 C
H20 -0.0451 0.2837 0.1918 0.051 Uiso calc R 1 H
C21 -0.0266(3) 0.2380(3) 0.3079(2) 0.0422(9) Uani d . 1 C
C22 0.0125(3) 0.1790(3) 0.3583(2) 0.0397(9) Uani d . 1 C
C23 -0.0028(3) 0.1735(3) 0.4431(2) 0.0461(10) Uani d . 1 C
H23 0.0231 0.1360 0.4773 0.055 Uiso calc R 1 H
C24 -0.0554(4) 0.2230(3) 0.4758(3) 0.0512(10) Uani d . 1 C
C25 -0.0956(4) 0.2810(4) 0.4266(3) 0.0621(12) Uani d . 1 C
H25 -0.1312 0.3142 0.4496 0.075 Uiso calc R 1 H
C26 -0.0813(4) 0.2873(4) 0.3445(3) 0.0583(12) Uani d . 1 C
H26 -0.1081 0.3250 0.3113 0.070 Uiso calc R 1 H
C27 0.4927(3) 0.6961(3) 0.7002(2) 0.0423(9) Uani d . 1 C
C28 0.4207(4) 0.7229(3) 0.7350(3) 0.0540(11) Uani d . 1 C
H28 0.3958 0.6934 0.7817 0.065 Uiso calc R 1 H
C29 0.3869(4) 0.7916(4) 0.7015(3) 0.0624(12) Uani d . 1 C
H29 0.3389 0.8078 0.7247 0.075 Uiso calc R 1 H
C30 0.4252(4) 0.8364(4) 0.6325(3) 0.0604(12) Uani d . 1 C
C31 0.4922(4) 0.8112(3) 0.5958(3) 0.0562(11) Uani d . 1 C
H31 0.5167 0.8430 0.5497 0.067 Uiso calc R 1 H
C32 0.5258(3) 0.7369(3) 0.6262(3) 0.0440(9) Uani d . 1 C
C33 0.5878(3) 0.7041(3) 0.5790(2) 0.0402(9) Uani d . 1 C
C34 0.6110(3) 0.7541(3) 0.5002(2) 0.0421(9) Uani d . 1 C
C35 0.5225(4) 0.7182(3) 0.4230(3) 0.0556(11) Uani d . 1 C
H35 0.4490 0.6598 0.4183 0.067 Uiso calc R 1 H
C36 0.5437(5) 0.7696(4) 0.3527(3) 0.0639(13) Uani d . 1 C
H36 0.4852 0.7440 0.3002 0.077 Uiso calc R 1 H
C37 0.6511(5) 0.8580(4) 0.3611(3) 0.0671(13) Uani d . 1 C
H37 0.6651 0.8932 0.3145 0.081 Uiso calc R 1 H
C38 0.7391(4) 0.8952(4) 0.4388(3) 0.0644(13) Uani d . 1 C
H38 0.8116 0.9559 0.4444 0.077 Uiso calc R 1 H
C39 0.7195(4) 0.8424(3) 0.5081(3) 0.0487(10) Uani d . 1 C
H39 0.7791 0.8663 0.5596 0.058 Uiso calc R 1 H
C40 0.6772(3) 0.5959(3) 0.5537(2) 0.0402(9) Uani d . 1 C
C41 0.6717(4) 0.5892(3) 0.4645(3) 0.0514(11) Uani d . 1 C
H41 0.6299 0.6140 0.4297 0.062 Uiso calc R 1 H
C42 0.7275(4) 0.5460(3) 0.4271(3) 0.0574(11) Uani d . 1 C
H42 0.7232 0.5427 0.3675 0.069 Uiso calc R 1 H
C43 0.7894(4) 0.5078(3) 0.4765(3) 0.0596(12) Uani d . 1 C
H43 0.8290 0.4816 0.4511 0.071 Uiso calc R 1 H
C44 0.7923(4) 0.5089(3) 0.5642(3) 0.0528(11) Uani d . 1 C
H44 0.8323 0.4816 0.5978 0.063 Uiso calc R 1 H
C45 0.7346(3) 0.5511(3) 0.6020(2) 0.0396(9) Uani d . 1 C
C46 0.7669(3) 0.5020(3) 0.7406(3) 0.0476(10) Uani d . 1 C
H46 0.8095 0.4765 0.7189 0.057 Uiso calc R 1 H
C47 0.7555(3) 0.4885(3) 0.8260(3) 0.0450(9) Uani d . 1 C
C48 0.6894(3) 0.5219(3) 0.8647(2) 0.0423(9) Uani d . 1 C
C49 0.6829(3) 0.5060(3) 0.9499(2) 0.0474(10) Uani d . 1 C
H49 0.6407 0.5278 0.9763 0.057 Uiso calc R 1 H
C50 0.7372(4) 0.4593(4) 0.9946(3) 0.0547(11) Uani d . 1 C
C51 0.8011(4) 0.4249(4) 0.9563(3) 0.0704(14) Uani d . 1 C
H51 0.8372 0.3924 0.9870 0.085 Uiso calc R 1 H
C52 0.8098(4) 0.4395(4) 0.8740(3) 0.0675(13) Uani d . 1 C
H52 0.8522 0.4167 0.8488 0.081 Uiso calc R 1 H
C53 0.8971(5) 0.8544(5) 0.3089(4) 0.110(2) Uani d . 1 C
H53A 0.8436 0.8108 0.3395 0.165 Uiso calc R 1 H
H53B 0.8880 0.8074 0.2566 0.165 Uiso calc R 1 H
H53C 0.8822 0.9107 0.2927 0.165 Uiso calc R 1 H
C54 0.6439(5) 0.5998(4) 0.1874(4) 0.0965(19) Uani d . 1 C
H54A 0.6768 0.6138 0.2499 0.145 Uiso calc R 1 H
H54B 0.5823 0.6146 0.1766 0.145 Uiso calc R 1 H
H54C 0.7021 0.6470 0.1618 0.145 Uiso calc R 1 H
C55 0.9684(7) 0.5752(7) 0.2613(5) 0.138(3) Uani d . 1 C
H55A 0.9116 0.5483 0.2930 0.208 Uiso calc R 1 H
H55B 0.9527 0.5154 0.2164 0.208 Uiso calc R 1 H
H55C 0.9658 0.6322 0.2344 0.208 Uiso calc R 1 H
C56 0.6752(8) 0.1807(6) 0.0774(5) 0.135(3) Uani d . 1 C
H56A 0.6839 0.1194 0.0884 0.203 Uiso calc R 1 H
H56B 0.6739 0.1868 0.0174 0.203 Uiso calc R 1 H
H56C 0.6043 0.1689 0.0869 0.203 Uiso calc R 1 H
O7 1.0039(3) 0.9015(3) 0.3612(3) 0.0970(12) Uani d . 1 O
H7 1.0487 0.9468 0.3385 0.145 Uiso calc R 1 H
O8 0.6019(4) 0.4921(3) 0.1504(3) 0.0902(11) Uani d . 1 O
H8 0.5547 0.4518 0.1741 0.135 Uiso calc R 1 H
O9 1.0755(6) 0.6175(5) 0.3186(3) 0.1428(19) Uani d . 1 O
H9A 1.0892 0.6689 0.3568 0.214 Uiso calc R 1 H
O10 0.7666(4) 0.2773(4) 0.1342(3) 0.1065(14) Uani d . 1 O
H10A 0.7667 0.3308 0.1183 0.160 Uiso calc R 1 H

loop_
_atom_site_aniso_label
_atom_site_aniso_U_11
_atom_site_aniso_U_22
_atom_site_aniso_U_33
_atom_site_aniso_U_12
_atom_site_aniso_U_13
_atom_site_aniso_U_23
Ni1 0.0436(3) 0.0424(3) 0.0396(3) 0.0269(3) 0.0143(2) 0.0149(2)
Ni2 0.0414(3) 0.0417(3) 0.0384(3) 0.0253(2) 0.0097(2) 0.0120(2)
Cl1 0.1132(12) 0.1498(13) 0.0926(10) 0.1117(12) 0.0512(9) 0.0505(9)
Cl2 0.1204(13) 0.1061(11) 0.1302(12) 0.0942(11) 0.0581(10) 0.0674(10)
N1 0.0377(18) 0.0388(17) 0.0394(17) 0.0199(15) 0.0110(14) 0.0110(14)
N2 0.0422(19) 0.0379(17) 0.0415(18) 0.0247(16) 0.0107(15) 0.0143(14)
N3 0.0367(19) 0.0394(17) 0.0424(18) 0.0188(16) 0.0116(14) 0.0112(14)
N4 0.0393(19) 0.0395(17) 0.0406(18) 0.0200(16) 0.0100(14) 0.0098(14)
O1 0.068(2) 0.0645(18) 0.0531(16) 0.0506(17) 0.0321(15) 0.0312(14)
O2 0.0660(19) 0.0617(17) 0.0448(15) 0.0468(16) 0.0213(14) 0.0210(13)
O3 0.105(3) 0.092(2) 0.061(2) 0.072(2) 0.0473(19) 0.0322(17)
O4 0.0595(18) 0.0576(17) 0.0458(15) 0.0418(16) 0.0170(13) 0.0208(13)
O5 0.0580(18) 0.0607(17) 0.0459(15) 0.0422(16) 0.0181(13) 0.0217(13)
O6 0.099(3) 0.108(3) 0.0595(19) 0.078(2) 0.0362(18) 0.0499(19)
C1 0.048(2) 0.048(2) 0.048(2) 0.032(2) 0.0152(19) 0.0163(19)
C2 0.071(3) 0.073(3) 0.063(3) 0.052(3) 0.033(2) 0.036(2)
C3 0.082(4) 0.085(3) 0.071(3) 0.065(3) 0.029(3) 0.039(3)
C4 0.065(3) 0.079(3) 0.063(3) 0.054(3) 0.023(2) 0.022(2)
C5 0.050(3) 0.061(3) 0.054(3) 0.033(2) 0.019(2) 0.018(2)
C6 0.039(2) 0.039(2) 0.046(2) 0.0216(19) 0.0139(18) 0.0109(17)
C7 0.037(2) 0.035(2) 0.043(2) 0.0151(18) 0.0118(18) 0.0075(17)
C8 0.044(2) 0.043(2) 0.043(2) 0.027(2) 0.0147(18) 0.0141(18)
C9 0.068(3) 0.042(2) 0.055(3) 0.029(2) 0.022(2) 0.006(2)
C10 0.099(4) 0.075(3) 0.047(3) 0.061(3) 0.027(3) 0.014(2)
C11 0.087(4) 0.088(4) 0.063(3) 0.063(3) 0.046(3) 0.040(3)
C12 0.057(3) 0.057(3) 0.069(3) 0.026(2) 0.028(2) 0.030(2)
C13 0.050(3) 0.047(2) 0.046(2) 0.026(2) 0.0157(19) 0.0127(19)
C14 0.036(2) 0.040(2) 0.038(2) 0.0167(18) 0.0089(17) 0.0113(17)
C15 0.054(3) 0.066(3) 0.044(2) 0.033(2) 0.012(2) 0.015(2)
C16 0.061(3) 0.081(3) 0.042(2) 0.039(3) 0.011(2) 0.020(2)
C17 0.071(3) 0.073(3) 0.050(3) 0.047(3) 0.017(2) 0.030(2)
C18 0.066(3) 0.065(3) 0.052(3) 0.045(3) 0.018(2) 0.025(2)
C19 0.036(2) 0.039(2) 0.040(2) 0.0162(18) 0.0087(17) 0.0130(17)
C20 0.044(2) 0.047(2) 0.048(2) 0.030(2) 0.0127(19) 0.0189(19)
C21 0.046(2) 0.045(2) 0.044(2) 0.029(2) 0.0146(18) 0.0117(18)
C22 0.037(2) 0.040(2) 0.043(2) 0.0218(19) 0.0093(17) 0.0091(17)
C23 0.056(3) 0.048(2) 0.043(2) 0.032(2) 0.017(2) 0.0169(18)
C24 0.057(3) 0.055(3) 0.050(2) 0.032(2) 0.023(2) 0.014(2)
C25 0.078(3) 0.077(3) 0.066(3) 0.058(3) 0.035(3) 0.025(2)
C26 0.073(3) 0.071(3) 0.061(3) 0.055(3) 0.026(2) 0.026(2)
C27 0.043(2) 0.041(2) 0.041(2) 0.023(2) 0.0057(18) 0.0057(18)
C28 0.060(3) 0.061(3) 0.057(3) 0.039(2) 0.023(2) 0.022(2)
C29 0.068(3) 0.071(3) 0.073(3) 0.050(3) 0.028(3) 0.021(3)
C30 0.067(3) 0.060(3) 0.079(3) 0.047(3) 0.025(3) 0.031(2)
C31 0.064(3) 0.057(3) 0.064(3) 0.039(2) 0.023(2) 0.029(2)
C32 0.042(2) 0.042(2) 0.049(2) 0.023(2) 0.0090(19) 0.0133(18)
C33 0.037(2) 0.036(2) 0.041(2) 0.0158(18) 0.0067(17) 0.0093(17)
C34 0.046(2) 0.039(2) 0.044(2) 0.024(2) 0.0118(19) 0.0132(17)
C35 0.051(3) 0.055(3) 0.050(3) 0.023(2) 0.002(2) 0.013(2)
C36 0.078(4) 0.073(3) 0.045(3) 0.047(3) 0.005(2) 0.013(2)
C37 0.101(4) 0.069(3) 0.051(3) 0.053(3) 0.030(3) 0.030(2)
C38 0.070(3) 0.051(3) 0.067(3) 0.022(2) 0.032(3) 0.020(2)
C39 0.048(3) 0.050(2) 0.047(2) 0.024(2) 0.0121(19) 0.0114(19)
C40 0.042(2) 0.0321(19) 0.042(2) 0.0170(18) 0.0100(18) 0.0072(16)
C41 0.062(3) 0.050(2) 0.043(2) 0.032(2) 0.011(2) 0.0093(19)
C42 0.077(3) 0.055(3) 0.042(2) 0.035(3) 0.021(2) 0.010(2)
C43 0.075(3) 0.062(3) 0.058(3) 0.044(3) 0.029(2) 0.014(2)
C44 0.061(3) 0.057(3) 0.052(3) 0.038(2) 0.018(2) 0.016(2)
C45 0.044(2) 0.033(2) 0.041(2) 0.0202(19) 0.0126(18) 0.0059(17)
C46 0.050(3) 0.050(2) 0.054(3) 0.032(2) 0.018(2) 0.019(2)
C47 0.049(3) 0.048(2) 0.048(2) 0.031(2) 0.0153(19) 0.0171(19)
C48 0.044(2) 0.040(2) 0.045(2) 0.024(2) 0.0081(18) 0.0153(18)
C49 0.052(3) 0.053(2) 0.046(2) 0.032(2) 0.0158(19) 0.0164(19)
C50 0.063(3) 0.064(3) 0.050(3) 0.038(2) 0.020(2) 0.026(2)
C51 0.092(4) 0.098(4) 0.073(3) 0.077(3) 0.035(3) 0.048(3)
C52 0.089(4) 0.086(3) 0.073(3) 0.069(3) 0.037(3) 0.041(3)
C53 0.072(5) 0.112(5) 0.104(5) 0.015(4) 0.034(4) 0.017(4)
C54 0.117(5) 0.062(3) 0.088(4) 0.031(4) 0.025(4) 0.026(3)
C55 0.131(7) 0.164(7) 0.119(6) 0.090(6) 0.003(5) 0.024(5)
C56 0.220(10) 0.114(6) 0.115(6) 0.112(7) 0.066(6) 0.027(5)
O7 0.074(3) 0.098(3) 0.122(3) 0.036(2) 0.035(2) 0.074(2)
O8 0.098(3) 0.065(2) 0.118(3) 0.035(2) 0.067(2) 0.023(2)
O9 0.194(6) 0.165(5) 0.121(4) 0.145(5) 0.021(4) 0.004(3)
O10 0.147(4) 0.151(4) 0.090(3) 0.119(4) 0.042(3) 0.058(3)

loop_
_atom_type_symbol
_atom_type_description
_atom_type_scat_dispersion_real
_atom_type_scat_dispersion_imag
_atom_type_scat_source
C C 0.0033 0.0016 'International Tables Vol C Tables 4.2.6.8 and 6.1.1.4'
H H 0.0000 0.0000 'International Tables Vol C Tables 4.2.6.8 and 6.1.1.4'
N N 0.0061 0.0033 'International Tables Vol C Tables 4.2.6.8 and 6.1.1.4'
O O 0.0106 0.0060 'International Tables Vol C Tables 4.2.6.8 and 6.1.1.4'
Cl Cl 0.1484 0.1585 'International Tables Vol C Tables 4.2.6.8 and 6.1.1.4'
Ni Ni 0.3393 1.1124 'International Tables Vol C Tables 4.2.6.8 and 6.1.1.4'

loop_
_geom_angle_atom_site_label_1
_geom_angle_atom_site_label_2
_geom_angle_atom_site_label_3
_geom_angle
_geom_angle_publ_flag
O1 Ni1 O2 82.80(11) yes
O1 Ni1 N1 95.33(12) yes
O1 Ni1 N2 174.72(13) yes
O2 Ni1 N1 176.63(13) yes
O2 Ni1 N2 94.50(13) yes
N1 Ni1 N2 87.59(13) yes
O4 Ni2 O5 82.60(11) yes
O4 Ni2 N3 95.83(12) yes
O4 Ni2 N4 174.85(13) yes
O5 Ni2 N3 176.74(12) yes
O5 Ni2 N4 94.78(12) yes
N3 Ni2 N4 87.01(13) yes
C7 N1 C14 123.9(3) ?
C7 N1 Ni1 125.1(2) ?
C14 N1 Ni1 110.8(2) ?
C20 N2 C19 121.2(3) ?
C20 N2 Ni1 126.1(3) ?
C19 N2 Ni1 112.4(2) ?
C33 N3 C40 124.4(3) ?
C33 N3 Ni2 124.2(3) ?
C40 N3 Ni2 111.2(2) ?
C46 N4 C45 120.9(3) ?
C46 N4 Ni2 126.0(3) ?
C45 N4 Ni2 112.8(2) ?
C1 O1 Ni1 127.3(2) ?
C22 O2 Ni1 129.1(2) ?
C24 O3 H3 109.5 ?
C27 O4 Ni2 126.5(2) ?
C48 O5 Ni2 128.9(3) ?
C50 O6 H6 109.5 ?
O1 C1 C2 117.7(3) ?
O1 C1 C6 123.9(3) ?
C2 C1 C6 118.4(4) ?
C3 C2 C1 122.2(4) ?
C3 C2 H2 118.9 ?
C1 C2 H2 118.9 ?
C2 C3 C4 119.5(4) ?
C2 C3 H3A 120.3 ?
C4 C3 H3A 120.3 ?
C5 C4 C3 120.5(4) ?
C5 C4 Cl1 119.9(3) ?
C3 C4 Cl1 119.6(3) ?
C4 C5 C6 121.8(4) ?
C4 C5 H5 119.1 ?
C6 C5 H5 119.1 ?
C1 C6 C5 117.5(3) ?
C1 C6 C7 122.8(3) ?
C5 C6 C7 119.7(3) ?
N1 C7 C6 122.7(3) ?
N1 C7 C8 121.9(3) ?
C6 C7 C8 115.4(3) ?
C13 C8 C9 119.5(4) ?
C13 C8 C7 118.0(3) ?
C9 C8 C7 122.4(3) ?
C10 C9 C8 120.1(4) ?
C10 C9 H9 120.0 ?
C8 C9 H9 120.0 ?
C11 C10 C9 120.3(4) ?
C11 C10 H10 119.9 ?
C9 C10 H10 119.9 ?
C10 C11 C12 119.7(4) ?
C10 C11 H11 120.2 ?
C12 C11 H11 120.2 ?
C13 C12 C11 120.4(4) ?
C13 C12 H12 119.8 ?
C11 C12 H12 119.8 ?
C12 C13 C8 120.0(4) ?
C12 C13 H13 120.0 ?
C8 C13 H13 120.0 ?
C19 C14 C15 118.4(3) ?
C19 C14 N1 113.5(3) ?
C15 C14 N1 127.9(4) ?
C16 C15 C14 119.7(4) ?
C16 C15 H15 120.1 ?
C14 C15 H15 120.1 ?
C17 C16 C15 121.3(4) ?
C17 C16 H16 119.4 ?
C15 C16 H16 119.4 ?
C18 C17 C16 119.9(4) ?
C18 C17 H17 120.0 ?
C16 C17 H17 120.0 ?
C17 C18 C19 120.2(4) ?
C17 C18 H18 119.9 ?
C19 C18 H18 119.9 ?
C14 C19 C18 120.3(4) ?
C14 C19 N2 114.8(3) ?
C18 C19 N2 124.8(4) ?
N2 C20 C21 126.0(3) ?
N2 C20 H20 117.0 ?
C21 C20 H20 117.0 ?
C20 C21 C22 121.6(3) ?
C20 C21 C26 119.7(3) ?
C22 C21 C26 118.7(3) ?
O2 C22 C23 119.0(3) ?
O2 C22 C21 122.6(3) ?
C23 C22 C21 118.4(3) ?
C24 C23 C22 120.7(4) ?
C24 C23 H23 119.6 ?
C22 C23 H23 119.6 ?
O3 C24 C23 122.4(4) ?
O3 C24 C25 115.9(4) ?
C23 C24 C25 121.7(4) ?
C26 C25 C24 118.3(4) ?
C26 C25 H25 120.8 ?
C24 C25 H25 120.8 ?
C25 C26 C21 122.1(4) ?
C25 C26 H26 119.0 ?
C21 C26 H26 119.0 ?
O4 C27 C28 117.5(3) ?
O4 C27 C32 123.5(4) ?
C28 C27 C32 119.0(3) ?
C29 C28 C27 121.6(4) ?
C29 C28 H28 119.2 ?
C27 C28 H28 119.2 ?
C28 C29 C30 119.0(4) ?
C28 C29 H29 120.5 ?
C30 C29 H29 120.5 ?
C31 C30 C29 121.5(4) ?
C31 C30 Cl2 119.4(4) ?
C29 C30 Cl2 119.1(3) ?
C30 C31 C32 121.4(4) ?
C30 C31 H31 119.3 ?
C32 C31 H31 119.3 ?
C27 C32 C31 117.3(4) ?
C27 C32 C33 123.5(3) ?
C31 C32 C33 119.2(4) ?
N3 C33 C32 123.2(3) ?
N3 C33 C34 121.8(3) ?
C32 C33 C34 115.0(3) ?
C39 C34 C35 120.1(4) ?
C39 C34 C33 119.0(3) ?
C35 C34 C33 120.7(4) ?
C34 C35 C36 120.0(4) ?
C34 C35 H35 120.0 ?
C36 C35 H35 120.0 ?
C37 C36 C35 119.8(4) ?
C37 C36 H36 120.1 ?
C35 C36 H36 120.1 ?
C36 C37 C38 120.3(4) ?
C36 C37 H37 119.9 ?
C38 C37 H37 119.9 ?
C39 C38 C37 120.3(4) ?
C39 C38 H38 119.9 ?
C37 C38 H38 119.9 ?
C34 C39 C38 119.6(4) ?
C34 C39 H39 120.2 ?
C38 C39 H39 120.2 ?
C41 C40 C45 117.6(4) ?
C41 C40 N3 128.4(3) ?
C45 C40 N3 113.9(3) ?
C42 C41 C40 120.7(4) ?
C42 C41 H41 119.7 ?
C40 C41 H41 119.7 ?
C43 C42 C41 121.2(4) ?
C43 C42 H42 119.4 ?
C41 C42 H42 119.4 ?
C42 C43 C44 119.5(4) ?
C42 C43 H43 120.3 ?
C44 C43 H43 120.3 ?
C43 C44 C45 119.6(4) ?
C43 C44 H44 120.2 ?
C45 C44 H44 120.2 ?
C40 C45 C44 121.3(4) ?
C40 C45 N4 114.2(3) ?
C44 C45 N4 124.4(3) ?
N4 C46 C47 125.7(4) ?
N4 C46 H46 117.2 ?
C47 C46 H46 117.2 ?
C46 C47 C52 119.2(4) ?
C46 C47 C48 121.8(3) ?
C52 C47 C48 119.0(4) ?
O5 C48 C49 119.1(4) ?
O5 C48 C47 122.8(3) ?
C49 C48 C47 118.2(3) ?
C50 C49 C48 121.3(4) ?
C50 C49 H49 119.4 ?
C48 C49 H49 119.4 ?
O6 C50 C49 122.9(4) ?
O6 C50 C51 116.3(4) ?
C49 C50 C51 120.7(4) ?
C52 C51 C50 119.6(4) ?
C52 C51 H51 120.2 ?
C50 C51 H51 120.2 ?
C51 C52 C47 121.2(4) ?
C51 C52 H52 119.4 ?
C47 C52 H52 119.4 ?
O7 C53 H53A 109.5 ?
O7 C53 H53B 109.5 ?
H53A C53 H53B 109.5 ?
O7 C53 H53C 109.5 ?
H53A C53 H53C 109.5 ?
H53B C53 H53C 109.5 ?
O8 C54 H54A 109.5 ?
O8 C54 H54B 109.5 ?
H54A C54 H54B 109.5 ?
O8 C54 H54C 109.5 ?
H54A C54 H54C 109.5 ?
H54B C54 H54C 109.5 ?
O9 C55 H55A 109.5 ?
O9 C55 H55B 109.5 ?
H55A C55 H55B 109.5 ?
O9 C55 H55C 109.5 ?
H55A C55 H55C 109.5 ?
H55B C55 H55C 109.5 ?
O10 C56 H56A 109.5 ?
O10 C56 H56B 109.5 ?
H56A C56 H56B 109.5 ?
O10 C56 H56C 109.5 ?
H56A C56 H56C 109.5 ?
H56B C56 H56C 109.5 ?
C53 O7 H7 109.5 ?
C54 O8 H8 109.5 ?
C55 O9 H9A 109.5 ?
C56 O10 H10A 109.5 ?

loop_
_geom_bond_atom_site_label_1
_geom_bond_atom_site_label_2
_geom_bond_distance
_geom_bond_publ_flag
Ni1 O1 1.833(3) yes
Ni1 O2 1.841(3) yes
Ni1 N1 1.876(3) yes
Ni1 N2 1.845(3) yes
Ni2 O4 1.840(3) yes
Ni2 O5 1.841(3) yes
Ni2 N3 1.884(3) yes
Ni2 N4 1.854(3) yes
Cl1 C4 1.751(4) ?
Cl2 C30 1.753(4) ?
N1 C7 1.323(5) ?
N1 C14 1.454(4) ?
N2 C20 1.307(5) ?
N2 C19 1.425(5) ?
N3 C33 1.320(4) ?
N3 C40 1.447(5) ?
N4 C46 1.308(4) ?
N4 C45 1.433(5) ?
O1 C1 1.304(4) ?
O2 C22 1.310(4) ?
O3 C24 1.361(5) ?
O3 H3 0.8200 ?
O4 C27 1.312(4) ?
O5 C48 1.305(4) ?
O6 C50 1.363(5) ?
O6 H6 0.8200 ?
C1 C2 1.418(5) ?
C1 C6 1.419(5) ?
C2 C3 1.358(6) ?
C2 H2 0.9300 ?
C3 C4 1.398(6) ?
C3 H3A 0.9300 ?
C4 C5 1.358(5) ?
C5 C6 1.426(5) ?
C5 H5 0.9300 ?
C6 C7 1.455(5) ?
C7 C8 1.500(5) ?
C8 C13 1.381(5) ?
C8 C9 1.386(5) ?
C9 C10 1.383(6) ?
C9 H9 0.9300 ?
C10 C11 1.371(6) ?
C10 H10 0.9300 ?
C11 C12 1.385(6) ?
C11 H11 0.9300 ?
C12 C13 1.377(5) ?
C12 H12 0.9300 ?
C13 H13 0.9300 ?
C14 C19 1.395(5) ?
C14 C15 1.397(5) ?
C15 C16 1.380(5) ?
C15 H15 0.9300 ?
C16 C17 1.372(6) ?
C16 H16 0.9300 ?
C17 C18 1.359(6) ?
C17 H17 0.9300 ?
C18 C19 1.396(5) ?
C18 H18 0.9300 ?
C20 C21 1.414(5) ?
C20 H20 0.9300 ?
C21 C22 1.420(5) ?
C21 C26 1.423(5) ?
C22 C23 1.407(5) ?
C23 C24 1.371(5) ?
C23 H23 0.9300 ?
C24 C25 1.407(5) ?
C25 C26 1.361(6) ?
C25 H25 0.9300 ?
C26 H26 0.9300 ?
C27 C28 1.416(5) ?
C27 C32 1.416(5) ?
C28 C29 1.373(5) ?
C28 H28 0.9300 ?
C29 C30 1.384(6) ?
C29 H29 0.9300 ?
C30 C31 1.355(6) ?
C31 C32 1.427(5) ?
C31 H31 0.9300 ?
C32 C33 1.450(5) ?
C33 C34 1.508(5) ?
C34 C39 1.380(5) ?
C34 C35 1.386(5) ?
C35 C36 1.390(6) ?
C35 H35 0.9300 ?
C36 C37 1.368(6) ?
C36 H36 0.9300 ?
C37 C38 1.386(6) ?
C37 H37 0.9300 ?
C38 C39 1.383(5) ?
C38 H38 0.9300 ?
C39 H39 0.9300 ?
C40 C41 1.394(5) ?
C40 C45 1.397(5) ?
C41 C42 1.382(6) ?
C41 H41 0.9300 ?
C42 C43 1.376(6) ?
C42 H42 0.9300 ?
C43 C44 1.381(6) ?
C43 H43 0.9300 ?
C44 C45 1.398(5) ?
C44 H44 0.9300 ?
C46 C47 1.414(5) ?
C46 H46 0.9300 ?
C47 C52 1.414(5) ?
C47 C48 1.428(5) ?
C48 C49 1.404(5) ?
C49 C50 1.363(5) ?
C49 H49 0.9300 ?
C50 C51 1.408(6) ?
C51 C52 1.360(6) ?
C51 H51 0.9300 ?
C52 H52 0.9300 ?
C53 O7 1.326(6) ?
C53 H53A 0.9600 ?
C53 H53B 0.9600 ?
C53 H53C 0.9600 ?
C54 O8 1.357(6) ?
C54 H54A 0.9600 ?
C54 H54B 0.9600 ?
C54 H54C 0.9600 ?
C55 O9 1.367(7) ?
C55 H55A 0.9600 ?
C55 H55B 0.9600 ?
C55 H55C 0.9600 ?
C56 O10 1.382(8) ?
C56 H56A 0.9600 ?
C56 H56B 0.9600 ?
C56 H56C 0.9600 ?
O7 H7 0.8200 ?
O8 H8 0.8200 ?
O9 H9A 0.8200 ?
O10 H10A 0.8200 ?

loop_
_geom_hbond_atom_site_label_D
_geom_hbond_atom_site_label_H
_geom_hbond_atom_site_label_A
_geom_hbond_site_symmetry_A
_geom_hbond_distance_DH
_geom_hbond_distance_HA
_geom_hbond_distance_DA
_geom_hbond_angle_DHA
O3 H3 O7 2_666 0.82 1.82 2.638(5) 173
O6 H6 O8 1_556 0.82 1.86 2.661(5) 167
O7 H7 O1 1_665 0.82 1.96 2.773(4) 169
O7 H7 O2 1_665 0.82 2.53 3.051(5) 123
O8 H8 O4 2_666 0.82 2.06 2.856(4) 165
O8 H8 O5 2_666 0.82 2.52 3.092(5) 128
O9 H9a O3 2_666 0.82 2.13 2.927(5) 164
O10 H10a O6 1_554 0.82 1.98 2.789(5) 168

loop_
_geom_torsion_atom_site_label_1
_geom_torsion_atom_site_label_2
_geom_torsion_atom_site_label_3
_geom_torsion_atom_site_label_4
_geom_torsion
O1 Ni1 N1 C7 -19.0(3)
O2 Ni1 N1 C7 37(2)
N2 Ni1 N1 C7 165.5(3)
O1 Ni1 N1 C14 167.0(2)
O2 Ni1 N1 C14 -137(2)
N2 Ni1 N1 C14 -8.6(2)
O1 Ni1 N2 C20 56.4(15)
O2 Ni1 N2 C20 -2.6(3)
N1 Ni1 N2 C20 -179.9(3)
O1 Ni1 N2 C19 -116.9(14)
O2 Ni1 N2 C19 -175.9(2)
N1 Ni1 N2 C19 6.7(2)
O4 Ni2 N3 C33 18.9(3)
O5 Ni2 N3 C33 -42(2)
N4 Ni2 N3 C33 -165.4(3)
O4 Ni2 N3 C40 -166.7(2)
O5 Ni2 N3 C40 132(2)
N4 Ni2 N3 C40 9.0(2)
O4 Ni2 N4 C46 -56.4(15)
O5 Ni2 N4 C46 2.7(3)
N3 Ni2 N4 C46 180.0(3)
O4 Ni2 N4 C45 116.9(13)
O5 Ni2 N4 C45 176.1(2)
N3 Ni2 N4 C45 -6.7(2)
O2 Ni1 O1 C1 -163.1(3)
N2 Ni1 O1 C1 137.5(13)
N1 Ni1 O1 C1 14.1(3)
O1 Ni1 O2 C22 -175.5(3)
N2 Ni1 O2 C22 -0.1(3)
N1 Ni1 O2 C22 128(2)
O5 Ni2 O4 C27 160.9(3)
N4 Ni2 O4 C27 -139.5(13)
N3 Ni2 O4 C27 -16.2(3)
O4 Ni2 O5 C48 175.3(3)
N4 Ni2 O5 C48 -0.2(3)
N3 Ni2 O5 C48 -123(2)
Ni1 O1 C1 C2 176.8(3)
Ni1 O1 C1 C6 -4.1(6)
O1 C1 C2 C3 -176.8(4)
C6 C1 C2 C3 4.1(7)
C1 C2 C3 C4 -0.9(8)
C2 C3 C4 C5 -0.4(8)
C2 C3 C4 Cl1 177.3(4)
C3 C4 C5 C6 -1.5(7)
Cl1 C4 C5 C6 -179.2(3)
O1 C1 C6 C5 175.2(4)
C2 C1 C6 C5 -5.7(6)
O1 C1 C6 C7 -6.8(6)
C2 C1 C6 C7 172.3(4)
C4 C5 C6 C1 4.6(6)
C4 C5 C6 C7 -173.5(4)
C14 N1 C7 C6 -172.5(3)
Ni1 N1 C7 C6 14.2(5)
C14 N1 C7 C8 9.2(5)
Ni1 N1 C7 C8 -164.1(3)
C1 C6 C7 N1 1.2(6)
C5 C6 C7 N1 179.1(3)
C1 C6 C7 C8 179.5(3)
C5 C6 C7 C8 -2.5(5)
N1 C7 C8 C13 72.6(5)
C6 C7 C8 C13 -105.8(4)
N1 C7 C8 C9 -108.4(4)
C6 C7 C8 C9 73.2(5)
C13 C8 C9 C10 -1.8(6)
C7 C8 C9 C10 179.2(4)
C8 C9 C10 C11 1.5(7)
C9 C10 C11 C12 0.0(7)
C10 C11 C12 C13 -1.3(7)
C11 C12 C13 C8 1.0(6)
C9 C8 C13 C12 0.6(6)
C7 C8 C13 C12 179.6(4)
C7 N1 C14 C19 -165.3(3)
Ni1 N1 C14 C19 8.8(4)
C7 N1 C14 C15 20.1(6)
Ni1 N1 C14 C15 -165.8(3)
C19 C14 C15 C16 4.4(6)
N1 C14 C15 C16 178.7(4)
C14 C15 C16 C17 -0.5(7)
C15 C16 C17 C18 -2.4(7)
C16 C17 C18 C19 1.4(7)
C15 C14 C19 C18 -5.4(6)
N1 C14 C19 C18 179.4(3)
C15 C14 C19 N2 171.4(3)
N1 C14 C19 N2 -3.7(4)
C17 C18 C19 C14 2.6(6)
C17 C18 C19 N2 -173.9(4)
C20 N2 C19 C14 -177.0(3)
Ni1 N2 C19 C14 -3.3(4)
C20 N2 C19 C18 -0.3(6)
Ni1 N2 C19 C18 173.4(3)
C19 N2 C20 C21 177.2(4)
Ni1 N2 C20 C21 4.4(6)
N2 C20 C21 C22 -3.1(6)
N2 C20 C21 C26 178.1(4)
Ni1 O2 C22 C23 -178.7(3)
Ni1 O2 C22 C21 1.1(5)
C20 C21 C22 O2 0.2(6)
C26 C21 C22 O2 179.0(4)
C20 C21 C22 C23 180.0(4)
C26 C21 C22 C23 -1.2(6)
O2 C22 C23 C24 -179.4(4)
C21 C22 C23 C24 0.8(6)
C22 C23 C24 O3 179.6(4)
C22 C23 C24 C25 -0.2(6)
O3 C24 C25 C26 -179.8(4)
C23 C24 C25 C26 0.0(7)
C24 C25 C26 C21 -0.4(7)
C20 C21 C26 C25 179.9(4)
C22 C21 C26 C25 1.0(7)
Ni2 O4 C27 C28 -174.1(3)
Ni2 O4 C27 C32 6.1(5)
O4 C27 C28 C29 177.1(4)
C32 C27 C28 C29 -3.1(6)
C27 C28 C29 C30 -0.7(7)
C28 C29 C30 C31 2.1(7)
C28 C29 C30 Cl2 -177.3(3)
C29 C30 C31 C32 0.3(7)
Cl2 C30 C31 C32 179.7(3)
O4 C27 C32 C31 -175.0(4)
C28 C27 C32 C31 5.3(6)
O4 C27 C32 C33 7.2(6)
C28 C27 C32 C33 -172.6(4)
C30 C31 C32 C27 -4.0(6)
C30 C31 C32 C33 173.9(4)
C40 N3 C33 C32 174.3(3)
Ni2 N3 C33 C32 -12.1(5)
C40 N3 C33 C34 -7.4(5)
Ni2 N3 C33 C34 166.2(3)
C27 C32 C33 N3 -3.7(6)
C31 C32 C33 N3 178.5(4)
C27 C32 C33 C34 177.9(3)
C31 C32 C33 C34 0.1(5)
N3 C33 C34 C39 -76.7(5)
C32 C33 C34 C39 101.7(4)
N3 C33 C34 C35 108.6(5)
C32 C33 C34 C35 -73.0(5)
C39 C34 C35 C36 1.5(6)
C33 C34 C35 C36 176.1(4)
C34 C35 C36 C37 -2.2(7)
C35 C36 C37 C38 1.0(7)
C36 C37 C38 C39 0.9(7)
C35 C34 C39 C38 0.4(6)
C33 C34 C39 C38 -174.3(4)
C37 C38 C39 C34 -1.6(7)
C33 N3 C40 C41 -19.5(6)
Ni2 N3 C40 C41 166.1(3)
C33 N3 C40 C45 164.7(3)
Ni2 N3 C40 C45 -9.7(4)
C45 C40 C41 C42 -4.1(6)
N3 C40 C41 C42 -179.7(4)
C40 C41 C42 C43 0.4(7)
C41 C42 C43 C44 2.4(7)
C42 C43 C44 C45 -1.5(6)
C41 C40 C45 C44 5.0(6)
N3 C40 C45 C44 -178.8(3)
C41 C40 C45 N4 -171.7(3)
N3 C40 C45 N4 4.6(5)
C43 C44 C45 C40 -2.2(6)
C43 C44 C45 N4 174.0(4)
C46 N4 C45 C40 176.5(3)
Ni2 N4 C45 C40 2.7(4)
C46 N4 C45 C44 0.0(6)
Ni2 N4 C45 C44 -173.8(3)
C45 N4 C46 C47 -176.6(4)
Ni2 N4 C46 C47 -3.7(6)
N4 C46 C47 C52 -179.1(4)
N4 C46 C47 C48 1.7(6)
Ni2 O5 C48 C49 179.4(3)
Ni2 O5 C48 C47 -1.4(6)
C46 C47 C48 O5 1.0(6)
C52 C47 C48 O5 -178.2(4)
C46 C47 C48 C49 -179.7(4)
C52 C47 C48 C49 1.1(6)
O5 C48 C49 C50 178.8(4)
C47 C48 C49 C50 -0.5(6)
C48 C49 C50 O6 -179.7(4)
C48 C49 C50 C51 -0.4(7)
O6 C50 C51 C52 -180.0(5)
C49 C50 C51 C52 0.7(8)
C50 C51 C52 C47 -0.1(8)
C46 C47 C52 C51 -180.0(4)
C48 C47 C52 C51 -0.8(7)
